data_7034089
loop_
_publ_author_name
'Purkait, Kallol'
'Karmakar, Subhendu'
'Bhattacharyya, Sudipta'
'Chatterjee, Saptarshi'
'Dey, Suman Kr'
'Mukherjee, Arindam'

_publ_section_title
;
 A hypoxia efficient imidazole-based Ru(ii) arene anticancer agent
 resistant to deactivation by glutathione.
;
_journal_issue 13
_journal_name_full 'Dalton transactions (Cambridge, England : 2003)'
_journal_page_first 5969
_journal_page_last 5973
_journal_paper_doi 10.1039/c4dt03983a
_journal_volume 44
_journal_year 2015
_chemical_formula_moiety 'C26 H35 Cl F6 N3 P Ru'
_chemical_formula_sum 'C26 H35 Cl F6 N3 P Ru'
_chemical_formula_weight 671.06
_chemical_name_systematic
; 
 ? 
;
_space_group_IT_number 14
_symmetry_cell_setting monoclinic
_symmetry_space_group_name_Hall '-P 2yn'
_symmetry_space_group_name_H-M 'P 1 21/n 1'
_atom_sites_solution_hydrogens geom
_atom_sites_solution_primary direct
_atom_sites_solution_secondary difmap
_audit_creation_method SHELXL-97
_audit_update_record
;
2014-09-10 deposited with the CCDC.
2015-02-16 downloaded from the CCDC.
;
_cell_angle_alpha 90.00
_cell_angle_beta 110.743(2)
_cell_angle_gamma 90.00
_cell_formula_units_Z 4
_cell_length_a 17.370(2)
_cell_length_b 10.0067(12)
_cell_length_c 17.554(2)
_cell_measurement_reflns_used 9969
_cell_measurement_temperature 100(2)
_cell_measurement_theta_max 28.20
_cell_measurement_theta_min 2.48
_cell_volume 2853.4(6)
_computing_cell_refinement 'Bruker SMART'
_computing_data_collection 'Bruker SMART'
_computing_data_reduction 'Bruker SAINT'
_computing_molecular_graphics 'Bruker SHELXTL'
_computing_publication_material 'Bruker SHELXTL'
_computing_structure_refinement 'Bruker SHELXTL'
_computing_structure_solution 'Bruker SHELXTL'
_diffrn_ambient_temperature 100(2)
_diffrn_measured_fraction_theta_full 0.996
_diffrn_measured_fraction_theta_max 0.996
_diffrn_measurement_device_type 'CCD area detector'
_diffrn_measurement_method 'phi and omega scans'
_diffrn_radiation_monochromator graphite
_diffrn_radiation_source 'fine-focus sealed tube'
_diffrn_radiation_type MoK\a
_diffrn_radiation_wavelength 0.71073
_diffrn_reflns_av_R_equivalents 0.0575
_diffrn_reflns_av_sigmaI/netI 0.0401
_diffrn_reflns_limit_h_max 23
_diffrn_reflns_limit_h_min -23
_diffrn_reflns_limit_k_max 13
_diffrn_reflns_limit_k_min -13
_diffrn_reflns_limit_l_max 23
_diffrn_reflns_limit_l_min -23
_diffrn_reflns_number 43861
_diffrn_reflns_theta_full 28.23
_diffrn_reflns_theta_max 28.23
_diffrn_reflns_theta_min 2.38
_exptl_absorpt_coefficient_mu 0.762
_exptl_absorpt_correction_T_max 0.893
_exptl_absorpt_correction_T_min 0.659
_exptl_absorpt_correction_type multi-scan
_exptl_absorpt_process_details 'SABADS; BRUKER; 2008'
_exptl_crystal_colour Red
_exptl_crystal_density_diffrn 1.562
_exptl_crystal_density_method 'not measured'
_exptl_crystal_description Rhombic
_exptl_crystal_F_000 1368
_exptl_crystal_size_max 0.548
_exptl_crystal_size_mid 0.267
_exptl_crystal_size_min 0.148
_refine_diff_density_max 1.304
_refine_diff_density_min -1.158
_refine_diff_density_rms 0.111
_refine_ls_extinction_method none
_refine_ls_goodness_of_fit_ref 1.055
_refine_ls_hydrogen_treatment mixed
_refine_ls_matrix_type full
_refine_ls_number_parameters 364
_refine_ls_number_reflns 7041
_refine_ls_number_restraints 0
_refine_ls_restrained_S_all 1.055
_refine_ls_R_factor_all 0.0574
_refine_ls_R_factor_gt 0.0422
_refine_ls_shift/su_max 0.002
_refine_ls_shift/su_mean 0.000
_refine_ls_structure_factor_coef Fsqd
_refine_ls_weighting_details 'calc w=1/[\s^2^(Fo^2^)+(0.0550P)^2^+4.8415P] where P=(Fo^2^+2Fc^2^)/3'
_refine_ls_weighting_scheme calc
_refine_ls_wR_factor_gt 0.1040
_refine_ls_wR_factor_ref 0.1144
_reflns_number_gt 5613
_reflns_number_total 7064
_reflns_threshold_expression >2sigma(I)
_cod_data_source_file c4dt03983a2.cif
_cod_data_source_block mo_am_134_kp_004a_0m
_cod_depositor_comments
;
The following automatic conversions were performed:

'_symmetry_cell_setting' value 'Monoclinic' changed to 'monoclinic'
according to
/usr/data/users/saulius/crontab/automatic-downloads/rss-feeds/RSC/lib/dictionaries/cif_core.dic
dictionary named 'cif_core.dic' version 2.4.2 from 2011-04-26.

Automatic conversion script
Id: cif_fix_values 3008 2015-01-20 13:52:24Z robertas 

 Adding full bibliography for 7034089.cif.
;
_cod_original_cell_volume 2853.3(6)
_cod_original_sg_symbol_H-M P2(1)/n
_cod_database_code 7034089

loop_
_symmetry_equiv_pos_as_xyz
'x, y, z'
'-x+1/2, y+1/2, -z+1/2'
'-x, -y, -z'
'x-1/2, -y-1/2, z-1/2'

loop_
_atom_site_label
_atom_site_type_symbol
_atom_site_fract_x
_atom_site_fract_y
_atom_site_fract_z
_atom_site_U_iso_or_equiv
_atom_site_adp_type
_atom_site_occupancy
_atom_site_symmetry_multiplicity
_atom_site_calc_flag
_atom_site_refinement_flags
Ru1 Ru 0.522610(13) 0.37614(2) 0.831238(13) 0.01736(8) Uani 1 1 d .
Cl1 Cl 0.41607(5) 0.47016(9) 0.86989(5) 0.02957(18) Uani 1 1 d .
P1 P 0.24617(5) 0.61975(9) 0.45342(5) 0.02686(18) Uani 1 1 d .
C8 C 0.5726(2) 0.1052(4) 0.6123(2) 0.0299(7) Uani 1 1 d .
H8A H 0.5881 0.0582 0.6632 0.045 Uiso 1 1 calc R
H8B H 0.6204 0.1463 0.6069 0.045 Uiso 1 1 calc R
H8C H 0.5490 0.0435 0.5682 0.045 Uiso 1 1 calc R
C11 C 0.1972(2) 0.3073(4) 0.6706(2) 0.0361(8) Uani 1 1 d .
H11A H 0.2049 0.3571 0.6272 0.054 Uiso 1 1 calc R
H11B H 0.1718 0.3634 0.6993 0.054 Uiso 1 1 calc R
H11C H 0.1624 0.2317 0.6485 0.054 Uiso 1 1 calc R
C25 C 0.7913(2) 0.2974(4) 0.8458(2) 0.0376(8) Uani 1 1 d .
H25A H 0.8115 0.3560 0.8919 0.056 Uiso 1 1 calc R
H25B H 0.8259 0.3041 0.8138 0.056 Uiso 1 1 calc R
H25C H 0.7916 0.2071 0.8643 0.056 Uiso 1 1 calc R
N1 N 0.43402(14) 0.3505(2) 0.71160(14) 0.0167(5) Uani 1 1 d .
C1 C 0.39723(17) 0.2253(3) 0.67379(17) 0.0171(5) Uani 1 1 d .
C10 C 0.28060(19) 0.2590(3) 0.7293(2) 0.0275(7) Uani 1 1 d .
H10 H 0.3140 0.3378 0.7529 0.033 Uiso 1 1 calc R
N3 N 0.44527(19) 0.7046(3) 0.6823(2) 0.0307(6) Uani 1 1 d .
H3N H 0.412(3) 0.732(5) 0.644(3) 0.047(14) Uiso 1 1 d .
C2 C 0.43481(17) 0.1571(3) 0.62588(17) 0.0186(6) Uani 1 1 d .
C7 C 0.50905(18) 0.2133(3) 0.60983(19) 0.0227(6) Uani 1 1 d .
H7 H 0.5358 0.2786 0.6527 0.027 Uiso 1 1 calc R
C9 C 0.4816(2) 0.2866(4) 0.5277(2) 0.0336(8) Uani 1 1 d .
H9A H 0.4572 0.2239 0.4845 0.050 Uiso 1 1 calc R
H9B H 0.5285 0.3276 0.5204 0.050 Uiso 1 1 calc R
H9C H 0.4421 0.3541 0.5268 0.050 Uiso 1 1 calc R
C3 C 0.39766(19) 0.0383(3) 0.58887(19) 0.0229(6) Uani 1 1 d .
H3 H 0.4210 -0.0095 0.5571 0.028 Uiso 1 1 calc R
C4 C 0.32684(19) -0.0101(3) 0.59842(19) 0.0234(6) Uani 1 1 d .
H4 H 0.3032 -0.0893 0.5732 0.028 Uiso 1 1 calc R
C5 C 0.29142(19) 0.0600(3) 0.6457(2) 0.0246(6) Uani 1 1 d .
H5 H 0.2442 0.0264 0.6523 0.030 Uiso 1 1 calc R
C6 C 0.32506(18) 0.1795(3) 0.68339(18) 0.0212(6) Uani 1 1 d .
C12 C 0.2702(2) 0.1781(4) 0.7989(2) 0.0393(9) Uani 1 1 d .
H12A H 0.2347 0.1033 0.7769 0.059 Uiso 1 1 calc R
H12B H 0.2465 0.2338 0.8293 0.059 Uiso 1 1 calc R
H12C H 0.3230 0.1465 0.8341 0.059 Uiso 1 1 calc R
C13 C 0.41149(18) 0.4573(3) 0.66841(18) 0.0207(6) Uani 1 1 d .
H13 H 0.3704 0.4577 0.6171 0.025 Uiso 1 1 calc R
C14 C 0.45502(19) 0.5753(3) 0.7059(2) 0.0234(6) Uani 1 1 d .
C16 C 0.5019(2) 0.7772(4) 0.7419(2) 0.0347(8) Uani 1 1 d .
H16 H 0.5095 0.8692 0.7420 0.042 Uiso 1 1 calc R
C15 C 0.5451(2) 0.6900(3) 0.8010(2) 0.0314(7) Uani 1 1 d .
H15 H 0.5874 0.7123 0.8491 0.038 Uiso 1 1 calc R
N2 N 0.51568(15) 0.5636(3) 0.77773(16) 0.0227(5) Uani 1 1 d .
C20 C 0.64845(18) 0.3100(3) 0.84250(19) 0.0237(6) Uani 1 1 d .
C19 C 0.59429(19) 0.2002(3) 0.82597(19) 0.0243(6) Uani 1 1 d .
H19 H 0.5813 0.1549 0.7734 0.029 Uiso 1 1 calc R
C18 C 0.5472(2) 0.1674(3) 0.8744(2) 0.0273(7) Uani 1 1 d .
H18 H 0.5033 0.1006 0.8548 0.033 Uiso 1 1 calc R
C17 C 0.5526(2) 0.2455(3) 0.9418(2) 0.0269(7) Uani 1 1 d .
C22 C 0.60415(19) 0.3605(3) 0.95896(19) 0.0248(6) Uani 1 1 d .
H22 H 0.5991 0.4263 0.9983 0.030 Uiso 1 1 calc R
C21 C 0.65129(18) 0.3928(3) 0.91058(19) 0.0240(6) Uani 1 1 d .
H21 H 0.6786 0.4801 0.9175 0.029 Uiso 1 1 calc R
C23 C 0.5011(2) 0.2137(5) 0.9932(2) 0.0397(9) Uani 1 1 d .
H23A H 0.4487 0.1789 0.9591 0.060 Uiso 1 1 calc R
H23B H 0.4929 0.2936 1.0196 0.060 Uiso 1 1 calc R
H23C H 0.5290 0.1483 1.0336 0.060 Uiso 1 1 calc R
C24 C 0.7034(2) 0.3374(4) 0.7939(2) 0.0285(7) Uani 1 1 d .
H24 H 0.6854 0.2794 0.7458 0.034 Uiso 1 1 calc R
C26 C 0.7005(2) 0.4809(4) 0.7645(2) 0.0389(9) Uani 1 1 d .
H26A H 0.6458 0.5015 0.7283 0.058 Uiso 1 1 calc R
H26B H 0.7384 0.4915 0.7363 0.058 Uiso 1 1 calc R
H26C H 0.7155 0.5403 0.8104 0.058 Uiso 1 1 calc R
F1A F 0.1809(2) 0.5705(4) 0.3665(2) 0.0417(8) Uiso 0.70 1 d P
F1B F 0.1616(5) 0.5706(7) 0.3929(5) 0.0339(15) Uiso 0.30 1 d P
F6A F 0.3132(3) 0.6625(4) 0.5385(2) 0.0492(9) Uiso 0.70 1 d P
F6B F 0.3326(4) 0.6853(6) 0.5211(4) 0.0196(12) Uiso 0.30 1 d P
F2A F 0.2951(5) 0.5002(9) 0.4443(5) 0.0494(18) Uiso 0.33 1 d P
F2B F 0.3204(5) 0.5566(10) 0.4290(5) 0.043(2) Uiso 0.33 1 d P
F2C F 0.3186(5) 0.6048(9) 0.4135(5) 0.046(2) Uiso 0.34 1 d P
F3A F 0.2628(5) 0.7077(9) 0.3876(5) 0.050(2) Uiso 0.33 1 d P
F3B F 0.2508(5) 0.7593(8) 0.4090(5) 0.0327(16) Uiso 0.33 1 d P
F3C F 0.2353(5) 0.7724(8) 0.4285(5) 0.044(2) Uiso 0.34 1 d P
F4A F 0.1975(4) 0.7565(8) 0.4708(4) 0.0407(16) Uiso 0.33 1 d P
F4B F 0.1803(6) 0.6881(12) 0.4819(5) 0.053(2) Uiso 0.33 1 d P
F4C F 0.1706(5) 0.6294(10) 0.4813(5) 0.049(2) Uiso 0.34 1 d P
F5A F 0.2281(6) 0.5443(10) 0.5263(6) 0.066(2) Uiso 0.33 1 d P
F5B F 0.2435(5) 0.4769(8) 0.4944(5) 0.0420(19) Uiso 0.33 1 d P
F5C F 0.2624(5) 0.4628(7) 0.4756(5) 0.0395(17) Uiso 0.34 1 d P

loop_
_atom_site_aniso_label
_atom_site_aniso_U_11
_atom_site_aniso_U_22
_atom_site_aniso_U_33
_atom_site_aniso_U_23
_atom_site_aniso_U_13
_atom_site_aniso_U_12
Ru1 0.01311(12) 0.02093(13) 0.01675(12) -0.00418(9) 0.00370(9) 0.00204(9)
Cl1 0.0199(3) 0.0408(5) 0.0278(4) -0.0118(3) 0.0082(3) 0.0067(3)
P1 0.0242(4) 0.0257(4) 0.0260(4) 0.0013(3) 0.0032(3) 0.0011(3)
C8 0.0200(15) 0.040(2) 0.0332(17) -0.0106(15) 0.0134(14) -0.0005(13)
C11 0.0274(17) 0.034(2) 0.050(2) -0.0079(17) 0.0178(17) 0.0025(15)
C25 0.0188(16) 0.046(2) 0.050(2) -0.0032(18) 0.0152(16) 0.0015(15)
N1 0.0129(11) 0.0204(12) 0.0180(11) -0.0042(9) 0.0068(9) -0.0004(9)
C1 0.0149(13) 0.0188(14) 0.0163(13) -0.0021(11) 0.0039(11) -0.0014(11)
C10 0.0219(15) 0.0308(18) 0.0356(17) -0.0117(14) 0.0172(14) -0.0083(13)
N3 0.0261(15) 0.0227(14) 0.0385(17) 0.0022(13) 0.0053(13) -0.0010(12)
C2 0.0154(13) 0.0228(15) 0.0173(13) -0.0004(11) 0.0053(11) 0.0003(11)
C7 0.0181(14) 0.0292(16) 0.0235(14) -0.0055(12) 0.0107(12) -0.0036(12)
C9 0.0289(17) 0.044(2) 0.0306(17) 0.0040(15) 0.0140(15) -0.0064(15)
C3 0.0248(15) 0.0224(15) 0.0236(15) -0.0037(12) 0.0110(13) 0.0008(12)
C4 0.0249(15) 0.0172(14) 0.0272(15) -0.0041(12) 0.0082(13) -0.0040(12)
C5 0.0181(14) 0.0264(16) 0.0309(16) -0.0028(13) 0.0106(13) -0.0062(12)
C6 0.0165(13) 0.0264(16) 0.0223(14) -0.0045(12) 0.0087(12) -0.0034(12)
C12 0.038(2) 0.052(2) 0.0354(19) -0.0075(17) 0.0226(17) -0.0038(18)
C13 0.0160(13) 0.0236(15) 0.0219(14) -0.0015(12) 0.0059(11) -0.0003(11)
C14 0.0187(14) 0.0222(15) 0.0284(16) 0.0005(12) 0.0073(12) 0.0015(12)
C16 0.0313(18) 0.0220(17) 0.046(2) -0.0038(15) 0.0077(16) -0.0062(14)
C15 0.0256(16) 0.0265(18) 0.0373(19) -0.0089(14) 0.0052(15) -0.0041(13)
N2 0.0161(12) 0.0218(13) 0.0274(13) -0.0055(11) 0.0041(10) -0.0016(10)
C20 0.0154(13) 0.0324(17) 0.0233(15) 0.0025(13) 0.0068(12) 0.0087(12)
C19 0.0228(15) 0.0253(16) 0.0210(14) -0.0019(12) 0.0032(12) 0.0070(12)
C18 0.0226(15) 0.0288(17) 0.0279(16) 0.0036(13) 0.0058(13) 0.0030(13)
C17 0.0222(15) 0.0336(18) 0.0248(15) 0.0056(13) 0.0080(13) 0.0058(13)
C22 0.0196(14) 0.0344(18) 0.0182(14) -0.0036(12) 0.0041(12) 0.0054(12)
C21 0.0137(13) 0.0319(17) 0.0230(15) -0.0012(13) 0.0024(11) 0.0010(12)
C23 0.0362(19) 0.057(2) 0.0301(18) 0.0051(17) 0.0170(16) -0.0017(18)
C24 0.0201(15) 0.0392(19) 0.0277(16) -0.0034(14) 0.0104(13) 0.0002(13)
C26 0.036(2) 0.044(2) 0.044(2) 0.0035(17) 0.0226(18) 0.0008(17)

loop_
_atom_type_symbol
_atom_type_description
_atom_type_scat_dispersion_real
_atom_type_scat_dispersion_imag
_atom_type_scat_source
C C 0.0033 0.0016 'International Tables Vol C Tables 4.2.6.8 and 6.1.1.4'
H H 0.0000 0.0000 'International Tables Vol C Tables 4.2.6.8 and 6.1.1.4'
N N 0.0061 0.0033 'International Tables Vol C Tables 4.2.6.8 and 6.1.1.4'
F F 0.0171 0.0103 'International Tables Vol C Tables 4.2.6.8 and 6.1.1.4'
P P 0.1023 0.0942 'International Tables Vol C Tables 4.2.6.8 and 6.1.1.4'
Cl Cl 0.1484 0.1585 'International Tables Vol C Tables 4.2.6.8 and 6.1.1.4'
Ru Ru -1.2594 0.8363 'International Tables Vol C Tables 4.2.6.8 and 6.1.1.4'

loop_
_geom_angle_atom_site_label_1
_geom_angle_atom_site_label_2
_geom_angle_atom_site_label_3
_geom_angle
N2 Ru1 N1 75.99(10)
N2 Ru1 C19 130.69(11)
N1 Ru1 C19 94.88(10)
N2 Ru1 C21 95.83(11)
N1 Ru1 C21 148.89(10)
C19 Ru1 C21 67.47(12)
N2 Ru1 C22 116.02(11)
N1 Ru1 C22 167.72(11)
C19 Ru1 C22 79.26(12)
C21 Ru1 C22 37.61(11)
N2 Ru1 C18 168.18(11)
N1 Ru1 C18 102.03(11)
C19 Ru1 C18 37.51(12)
C21 Ru1 C18 79.83(12)
C22 Ru1 C18 66.77(12)
N2 Ru1 C20 101.91(11)
N1 Ru1 C20 113.27(10)
C19 Ru1 C20 37.28(12)
C21 Ru1 C20 38.17(12)
C22 Ru1 C20 68.25(11)
C18 Ru1 C20 67.90(12)
N2 Ru1 C17 150.93(12)
N1 Ru1 C17 130.31(11)
C19 Ru1 C17 66.71(12)
C21 Ru1 C17 67.72(12)
C22 Ru1 C17 37.42(12)
C18 Ru1 C17 36.43(12)
C20 Ru1 C17 80.22(11)
N2 Ru1 Cl1 81.13(7)
N1 Ru1 Cl1 88.02(6)
C19 Ru1 Cl1 147.81(9)
C21 Ru1 Cl1 120.82(8)
C22 Ru1 Cl1 91.30(8)
C18 Ru1 Cl1 110.56(9)
C20 Ru1 Cl1 158.66(8)
C17 Ru1 Cl1 87.09(8)
F2A P1 F1B 96.2(4)
F2A P1 F4C 130.6(5)
F1B P1 F4C 62.5(4)
F2A P1 F3A 96.4(5)
F1B P1 F3A 92.9(4)
F4C P1 F3A 126.6(5)
F2A P1 F4B 152.4(6)
F1B P1 F4B 74.7(5)
F4C P1 F4B 22.6(4)
F3A P1 F4B 109.8(5)
F2A P1 F3C 138.9(5)
F1B P1 F3C 97.2(4)
F4C P1 F3C 89.7(5)
F3A P1 F3C 44.4(4)
F4B P1 F3C 68.6(5)
F2A P1 F6A 93.4(3)
F1B P1 F6A 157.6(3)
F4C P1 F6A 96.1(4)
F3A P1 F6A 106.1(3)
F4B P1 F6A 87.6(4)
F3C P1 F6A 88.6(3)
F2A P1 F5B 56.5(4)
F1B P1 F5B 81.6(4)
F4C P1 F5B 75.8(5)
F3A P1 F5B 151.1(5)
F4B P1 F5B 96.1(5)
F3C P1 F5B 164.3(5)
F6A P1 F5B 86.9(3)
F2A P1 F5A 89.3(5)
F1B P1 F5A 89.5(4)
F4C P1 F5A 49.9(4)
F3A P1 F5A 173.6(5)
F4B P1 F5A 65.1(5)
F3C P1 F5A 129.4(5)
F6A P1 F5A 70.4(4)
F5B P1 F5A 35.2(4)
F2A P1 F3B 120.6(5)
F1B P1 F3B 98.0(4)
F4C P1 F3B 106.8(5)
F3A P1 F3B 25.8(3)
F4B P1 F3B 86.7(5)
F3C P1 F3B 18.7(3)
F6A P1 F3B 94.3(3)
F5B P1 F3B 177.0(5)
F5A P1 F3B 147.8(5)
F2A P1 F5C 36.7(4)
F1B P1 F5C 84.2(4)
F4C P1 F5C 94.6(5)
F3A P1 F5C 131.6(5)
F4B P1 F5C 115.7(5)
F3C P1 F5C 175.7(5)
F6A P1 F5C 91.6(3)
F5B P1 F5C 20.0(3)
F5A P1 F5C 54.6(4)
F3B P1 F5C 157.0(5)
F2A P1 F1A 83.8(3)
F1B P1 F1A 23.9(3)
F4C P1 F1A 85.9(3)
F3A P1 F1A 74.1(3)
F4B P1 F1A 95.0(4)
F3C P1 F1A 93.3(3)
F6A P1 F1A 177.2(2)
F5B P1 F1A 91.7(3)
F5A P1 F1A 109.7(4)
F3B P1 F1A 86.9(3)
F5C P1 F1A 86.3(3)
C7 C8 H8A 109.5
C7 C8 H8B 109.5
H8A C8 H8B 109.5
C7 C8 H8C 109.5
H8A C8 H8C 109.5
H8B C8 H8C 109.5
C10 C11 H11A 109.5
C10 C11 H11B 109.5
H11A C11 H11B 109.5
C10 C11 H11C 109.5
H11A C11 H11C 109.5
H11B C11 H11C 109.5
C24 C25 H25A 109.5
C24 C25 H25B 109.5
H25A C25 H25B 109.5
C24 C25 H25C 109.5
H25A C25 H25C 109.5
H25B C25 H25C 109.5
C13 N1 C1 116.9(2)
C13 N1 Ru1 116.3(2)
C1 N1 Ru1 126.79(18)
C6 C1 C2 122.5(3)
C6 C1 N1 119.6(2)
C2 C1 N1 117.9(2)
C6 C10 C12 111.8(3)
C6 C10 C11 110.2(3)
C12 C10 C11 110.7(3)
C6 C10 H10 108.0
C12 C10 H10 108.0
C11 C10 H10 108.0
C14 N3 C16 107.3(3)
C14 N3 H3N 126(4)
C16 N3 H3N 127(4)
C3 C2 C1 117.0(3)
C3 C2 C7 120.7(3)
C1 C2 C7 122.2(3)
C2 C7 C9 110.4(3)
C2 C7 C8 112.5(3)
C9 C7 C8 110.1(3)
C2 C7 H7 107.9
C9 C7 H7 107.9
C8 C7 H7 107.9
C7 C9 H9A 109.5
C7 C9 H9B 109.5
H9A C9 H9B 109.5
C7 C9 H9C 109.5
H9A C9 H9C 109.5
H9B C9 H9C 109.5
C4 C3 C2 121.6(3)
C4 C3 H3 119.2
C2 C3 H3 119.2
C5 C4 C3 119.8(3)
C5 C4 H4 120.1
C3 C4 H4 120.1
C4 C5 C6 121.3(3)
C4 C5 H5 119.4
C6 C5 H5 119.4
C5 C6 C1 117.8(3)
C5 C6 C10 119.6(3)
C1 C6 C10 122.4(3)
C10 C12 H12A 109.5
C10 C12 H12B 109.5
H12A C12 H12B 109.5
C10 C12 H12C 109.5
H12A C12 H12C 109.5
H12B C12 H12C 109.5
N1 C13 C14 114.4(3)
N1 C13 H13 122.8
C14 C13 H13 122.8
N2 C14 N3 110.2(3)
N2 C14 C13 118.4(3)
N3 C14 C13 131.4(3)
C15 C16 N3 107.2(3)
C15 C16 H16 126.4
N3 C16 H16 126.4
C16 C15 N2 108.6(3)
C16 C15 H15 125.7
N2 C15 H15 125.7
C14 N2 C15 106.7(3)
C14 N2 Ru1 114.0(2)
C15 N2 Ru1 137.8(2)
C19 C20 C21 116.3(3)
C19 C20 C24 122.3(3)
C21 C20 C24 121.3(3)
C19 C20 Ru1 69.52(17)
C21 C20 Ru1 69.28(16)
C24 C20 Ru1 133.8(2)
C20 C19 C18 123.0(3)
C20 C19 Ru1 73.20(18)
C18 C19 Ru1 72.58(19)
C20 C19 H19 118.0
C18 C19 H19 118.0
Ru1 C19 H19 118.0
C17 C18 C19 120.2(3)
C17 C18 Ru1 73.0(2)
C19 C18 Ru1 69.90(19)
C17 C18 H18 119.4
C19 C18 H18 119.4
Ru1 C18 H18 119.4
C18 C17 C22 118.7(3)
C18 C17 C23 120.9(3)
C22 C17 C23 120.3(3)
C18 C17 Ru1 70.56(19)
C22 C17 Ru1 69.36(18)
C23 C17 Ru1 129.4(2)
C21 C22 C17 120.9(3)
C21 C22 Ru1 70.76(17)
C17 C22 Ru1 73.22(18)
C21 C22 H22 119.1
C17 C22 H22 119.1
Ru1 C22 H22 119.1
C22 C21 C20 120.7(3)
C22 C21 Ru1 71.63(17)
C20 C21 Ru1 72.55(17)
C22 C21 H21 119.2
C20 C21 H21 119.2
Ru1 C21 H21 119.2
C17 C23 H23A 109.5
C17 C23 H23B 109.5
H23A C23 H23B 109.5
C17 C23 H23C 109.5
H23A C23 H23C 109.5
H23B C23 H23C 109.5
C20 C24 C26 114.3(3)
C20 C24 C25 108.2(3)
C26 C24 C25 110.8(3)
C20 C24 H24 107.8
C26 C24 H24 107.8
C25 C24 H24 107.8
C24 C26 H26A 109.5
C24 C26 H26B 109.5
H26A C26 H26B 109.5
C24 C26 H26C 109.5
H26A C26 H26C 109.5
H26B C26 H26C 109.5
F1B F1A P1 72.5(7)
F1A F1B P1 83.6(8)
F1A F1B F4C 140.6(10)
P1 F1B F4C 58.8(4)
F6B F6A P1 88.9(8)
F6A F6B P1 71.1(8)
F2B F2A F5C 157.3(13)
F2B F2A F2C 13.6(8)
F5C F2A F2C 148.7(10)
F2B F2A F5B 144.5(11)
F5C F2A F5B 13.1(6)
F2C F2A F5B 135.7(7)
F2B F2A P1 82.8(9)
F5C F2A P1 77.7(7)
F2C F2A P1 71.3(5)
F5B F2A P1 65.2(4)
F2C F2B F2A 146(2)
F2C F2B P1 83.1(14)
F2A F2B P1 67.2(8)
F2C F2B F5C 138.8(16)
F2A F2B F5C 12.5(7)
P1 F2B F5C 56.7(4)
F2B F2C F2A 20.5(13)
F2B F2C F3A 136.7(17)
F2A F2C F3A 116.6(8)
F2B F2C P1 77.6(14)
F2A F2C P1 60.0(5)
F3A F2C P1 61.2(5)
F3B F3A F3C 13.7(9)
F3B F3A F2C 132.3(12)
F3C F3A F2C 126.6(8)
F3B F3A P1 81.6(10)
F3C F3A P1 68.9(5)
F2C F3A P1 68.1(5)
F3C F3B F3A 147(2)
F3C F3B P1 77.0(14)
F3A F3B P1 72.6(9)
F3C F3B F4A 15.6(13)
F3A F3B F4A 131.9(12)
P1 F3B F4A 62.3(4)
F3B F3C F4A 157.5(18)
F3B F3C F3A 18.8(13)
F4A F3C F3A 138.7(9)
F3B F3C P1 84.3(15)
F4A F3C P1 74.4(6)
F3A F3C P1 66.8(5)
F3B F3C F4B 136.8(17)
F4A F3C F4B 20.8(5)
F3A F3C F4B 118.0(7)
P1 F3C F4B 55.1(4)
F4B F4A F3C 128.2(12)
F4B F4A F4C 8.2(9)
F3C F4A F4C 120.2(7)
F4B F4A F3B 121.3(10)
F3C F4A F3B 6.9(6)
F4C F4A F3B 113.3(6)
F4B F4A P1 66.7(9)
F3C F4A P1 64.2(5)
F4C F4A P1 59.8(4)
F3B F4A P1 57.7(4)
F4C F4B F4A 161(2)
F4C F4B P1 78.6(13)
F4A F4B P1 85.2(9)
F4C F4B F5A 44.1(12)
F4A F4B F5A 132.1(11)
P1 F4B F5A 58.8(5)
F4C F4B F3C 130.3(15)
F4A F4B F3C 31.1(7)
P1 F4B F3C 56.3(4)
F5A F4B F3C 112.1(6)
F4B F4C F5A 117.4(16)
F4B F4C F4A 10.7(12)
F5A F4C F4A 116.4(8)
F4B F4C P1 78.9(13)
F5A F4C P1 67.0(6)
F4A F4C P1 69.8(5)
F4B F4C F1B 107.4(15)
F5A F4C F1B 97.6(7)
F4A F4C F1B 97.4(6)
P1 F4C F1B 58.7(4)
F5B F5A F4C 113.7(10)
F5B F5A F5C 11.4(7)
F4C F5A F5C 111.9(8)
F5B F5A P1 72.4(7)
F4C F5A P1 63.1(5)
F5C F5A P1 63.1(4)
F5B F5A F4B 120.8(10)
F4C F5A F4B 18.5(5)
F5C F5A F4B 115.2(7)
P1 F5A F4B 56.1(4)
F5C F5B F5A 148.4(18)
F5C F5B F2A 23.7(11)
F5A F5B F2A 125.5(10)
F5C F5B P1 81.1(13)
F5A F5B P1 72.4(7)
F2A F5B P1 58.3(4)
F5B F5C F2A 143.2(17)
F5B F5C F5A 20.1(12)
F2A F5C F5A 123.8(9)
F5B F5C P1 79.0(13)
F2A F5C P1 65.6(6)
F5A F5C P1 62.4(5)
F5B F5C F2B 133.3(15)
F2A F5C F2B 10.2(6)
F5A F5C F2B 113.6(6)
P1 F5C F2B 57.0(4)

loop_
_geom_bond_atom_site_label_1
_geom_bond_atom_site_label_2
_geom_bond_distance
Ru1 N2 2.083(3)
Ru1 N1 2.134(2)
Ru1 C19 2.177(3)
Ru1 C21 2.181(3)
Ru1 C22 2.193(3)
Ru1 C18 2.212(3)
Ru1 C20 2.225(3)
Ru1 C17 2.243(3)
Ru1 Cl1 2.3790(8)
P1 F2A 1.509(8)
P1 F1B 1.556(7)
P1 F4C 1.558(8)
P1 F3A 1.558(8)
P1 F4B 1.560(9)
P1 F3C 1.581(8)
P1 F6A 1.592(4)
P1 F5B 1.608(8)
P1 F5A 1.609(9)
P1 F3B 1.615(7)
P1 F5C 1.619(7)
P1 F1A 1.621(4)
C8 C7 1.536(4)
C8 H8A 0.9600
C8 H8B 0.9600
C8 H8C 0.9600
C11 C10 1.529(5)
C11 H11A 0.9600
C11 H11B 0.9600
C11 H11C 0.9600
C25 C24 1.528(5)
C25 H25A 0.9600
C25 H25B 0.9600
C25 H25C 0.9600
N1 C13 1.288(4)
N1 C1 1.456(4)
C1 C6 1.400(4)
C1 C2 1.410(4)
C10 C6 1.523(4)
C10 C12 1.528(5)
C10 H10 0.9800
N3 C14 1.351(4)
N3 C16 1.363(5)
N3 H3N 0.77(5)
C2 C3 1.398(4)
C2 C7 1.522(4)
C7 C9 1.535(5)
C7 H7 0.9800
C9 H9A 0.9600
C9 H9B 0.9600
C9 H9C 0.9600
C3 C4 1.386(4)
C3 H3 0.9300
C4 C5 1.385(4)
C4 H4 0.9300
C5 C6 1.392(4)
C5 H5 0.9300
C12 H12A 0.9600
C12 H12B 0.9600
C12 H12C 0.9600
C13 C14 1.430(4)
C13 H13 0.9300
C14 N2 1.331(4)
C16 C15 1.360(5)
C16 H16 0.9300
C15 N2 1.370(4)
C15 H15 0.9300
C20 C19 1.408(5)
C20 C21 1.441(4)
C20 C24 1.514(4)
C19 C18 1.412(5)
C19 H19 0.9800
C18 C17 1.393(5)
C18 H18 0.9800
C17 C22 1.424(5)
C17 C23 1.512(5)
C22 C21 1.410(4)
C22 H22 0.9800
C21 H21 0.9800
C23 H23A 0.9600
C23 H23B 0.9600
C23 H23C 0.9600
C24 C26 1.520(5)
C24 H24 0.9800
C26 H26A 0.9600
C26 H26B 0.9600
C26 H26C 0.9600
F1A F1B 0.660(7)
F1B F4C 1.615(11)
F6A F6B 0.576(6)
F2A F2B 0.817(10)
F2A F5C 0.991(10)
F2A F2C 1.309(12)
F2A F5B 1.478(12)
F2B F2C 0.550(10)
F2B F5C 1.773(12)
F2C F3A 1.377(12)
F3A F3B 0.712(9)
F3A F3C 1.185(11)
F3B F3C 0.521(10)
F3B F4A 1.656(11)
F3C F4A 1.162(10)
F3C F4B 1.771(13)
F4A F4B 0.798(10)
F4A F4C 1.389(11)
F4B F4C 0.610(11)
F4B F5A 1.705(14)
F4C F5A 1.336(12)
F5A F5B 0.973(10)
F5A F5C 1.480(12)
F5B F5C 0.560(9)
